data_7718879
loop_
_publ_author_name
'Basu, Debayan'
'Chakraborty, Sudipta'
'Chakraborty, Gourav'
'Bhattacharya, Saptarshi'
'Patra, Niladri'
'Nayek, Hari Pada'

_publ_section_title
;
 Solvent-free Hydrosilylation of Carbonyl Compounds Catalyzed by
 Organotin(IV) Compounds
;
_journal_name_full 'Dalton Transactions'
_journal_paper_doi 10.1039/D5DT01033K
_journal_year 2025
_chemical_formula_moiety 'C16 H15 Cl2 N O2 Sn'
_chemical_formula_sum 'C16 H15 Cl2 N O2 Sn'
_chemical_formula_weight 442.88
_space_group_crystal_system triclinic
_space_group_IT_number 2
_space_group_name_Hall '-P 1'
_space_group_name_H-M_alt 'P -1'
_atom_sites_solution_hydrogens geom
_audit_creation_date 2025-02-05
_audit_creation_method
;
Olex2 1.2-ac3
(compiled 2016.08.26 svn.r3337 for Rigaku Oxford Diffraction, GUI svn.r5221)
;
_audit_update_record
;
2025-06-06 deposited with the CCDC.	2025-06-12 downloaded from the CCDC.
;
_cell_angle_alpha 68.040(5)
_cell_angle_beta 82.155(5)
_cell_angle_gamma 88.256(5)
_cell_formula_units_Z 2
_cell_length_a 9.2724(6)
_cell_length_b 9.2940(5)
_cell_length_c 10.7548(6)
_cell_measurement_reflns_used 3314
_cell_measurement_temperature 293(2)
_cell_measurement_theta_max 27.0530
_cell_measurement_theta_min 2.2220
_cell_volume 851.32(9)
_computing_cell_refinement 'CrysAlisPro 1.171.40.69a (Rigaku OD, 2020)'
_computing_data_collection 'CrysAlisPro 1.171.40.69a (Rigaku OD, 2020)'
_computing_data_reduction 'CrysAlisPro 1.171.40.69a (Rigaku OD, 2020)'
_computing_molecular_graphics 'Olex2 (Dolomanov et al., 2009)'
_computing_publication_material 'Olex2 (Dolomanov et al., 2009)'
_computing_structure_refinement 'ShelXL (Sheldrick, 2015)'
_computing_structure_solution 'SHELXT 2014/5 (Sheldrick, 2014)'
_diffrn_ambient_temperature 293(2)
_diffrn_detector 'CCD plate'
_diffrn_detector_area_resol_mean 8.0303
_diffrn_detector_type EosS2
_diffrn_measured_fraction_theta_full 0.999
_diffrn_measured_fraction_theta_max 0.984
_diffrn_measurement_details
;
List of Runs (angles in degrees, time in seconds):

  # Type    Start    End  Width  t~exp~   \w     \q     \k     \f   Frames
#--------------------------------------------------------------------------
  1  \w    -10.00  32.00   1.00    3.93    --   14.69  77.00 -60.00   42
  2  \w     -4.00  26.00   1.00    3.93    --   14.69  77.00  90.00   30
  3  \w    -43.00  42.00   1.00    3.93    --  -16.64  77.00 -30.00   85
  4  \w    -35.00  42.00   1.00    3.93    --  -16.64  77.00  90.00   77
  5  \w     14.00  40.00   1.00    3.93    --  -16.64  77.00-120.00   26
  6  \w    -43.00  12.00   1.00    3.93    --  -16.64  77.00-180.00   55
  7  \w    -24.00  41.00   1.00    3.93    --  -16.64  77.00-150.00   65
;
_diffrn_measurement_device 'four-circle diffractometer'
_diffrn_measurement_device_type 'SuperNova, Single source at offset/far, EosS2'
_diffrn_measurement_method '\w scans'
_diffrn_orient_matrix_type 'CrysAlisPro convention (1999,Acta A55,543-557)'
_diffrn_orient_matrix_UB_11 0.0746556000
_diffrn_orient_matrix_UB_12 -0.0038796000
_diffrn_orient_matrix_UB_13 0.0087590000
_diffrn_orient_matrix_UB_21 0.0006157000
_diffrn_orient_matrix_UB_22 0.0799082000
_diffrn_orient_matrix_UB_23 -0.0101103000
_diffrn_orient_matrix_UB_31 -0.0197960000
_diffrn_orient_matrix_UB_32 -0.0193477000
_diffrn_orient_matrix_UB_33 0.0705101000
_diffrn_radiation_monochromator mirror
_diffrn_radiation_probe x-ray
_diffrn_radiation_type MoK\a
_diffrn_radiation_wavelength 0.71073
_diffrn_reflns_av_R_equivalents 0.0566
_diffrn_reflns_av_unetI/netI 0.0657
_diffrn_reflns_Laue_measured_fraction_full 0.999
_diffrn_reflns_Laue_measured_fraction_max 0.984
_diffrn_reflns_limit_h_max 11
_diffrn_reflns_limit_h_min -11
_diffrn_reflns_limit_k_max 11
_diffrn_reflns_limit_k_min -11
_diffrn_reflns_limit_l_max 13
_diffrn_reflns_limit_l_min -13
_diffrn_reflns_number 7219
_diffrn_reflns_point_group_measured_fraction_full 0.999
_diffrn_reflns_point_group_measured_fraction_max 0.984
_diffrn_reflns_theta_full 25.242
_diffrn_reflns_theta_max 26.997
_diffrn_reflns_theta_min 2.061
_diffrn_source 'micro-focus sealed X-ray tube'
_diffrn_source_type 'SuperNova (Mo) X-ray Source'
_exptl_absorpt_coefficient_mu 1.819
_exptl_absorpt_correction_T_max 1.00000
_exptl_absorpt_correction_T_min 0.41793
_exptl_absorpt_correction_type multi-scan
_exptl_absorpt_process_details
;
CrysAlisPro 1.171.40.69a (Rigaku Oxford Diffraction, 2020)
Empirical absorption correction using spherical harmonics,
 implemented in SCALE3 ABSPACK scaling algorithm.
;
_exptl_crystal_colour 'metallic reddish red'
_exptl_crystal_colour_lustre metallic
_exptl_crystal_colour_modifier reddish
_exptl_crystal_colour_primary red
_exptl_crystal_density_diffrn 1.728
_exptl_crystal_description needle
_exptl_crystal_F_000 436
_exptl_crystal_size_max 0.14
_exptl_crystal_size_mid 0.12
_exptl_crystal_size_min 0.1
_refine_diff_density_max 0.718
_refine_diff_density_min -0.857
_refine_diff_density_rms 0.104
_refine_ls_extinction_method none
_refine_ls_goodness_of_fit_ref 1.045
_refine_ls_hydrogen_treatment constr
_refine_ls_matrix_type full
_refine_ls_number_parameters 199
_refine_ls_number_reflns 3649
_refine_ls_number_restraints 0
_refine_ls_restrained_S_all 1.045
_refine_ls_R_factor_all 0.0591
_refine_ls_R_factor_gt 0.0460
_refine_ls_shift/su_max 0.001
_refine_ls_shift/su_mean 0.000
_refine_ls_structure_factor_coef Fsqd
_refine_ls_weighting_details 'w=1/[\s^2^(Fo^2^)+(0.0387P)^2^+0.1341P] where P=(Fo^2^+2Fc^2^)/3'
_refine_ls_weighting_scheme calc
_refine_ls_wR_factor_gt 0.0952
_refine_ls_wR_factor_ref 0.1014
_reflns_Friedel_coverage 0.000
_reflns_number_gt 2998
_reflns_number_total 3649
_reflns_threshold_expression 'I > 2\s(I)'
_cod_data_source_file d5dt01033k2.cif
_cod_data_source_block 2
_cod_database_code 7718879
_chemical_oxdiff_formula 'C H N O Cl Sn'
_shelx_space_group_comment
;
The symmetry employed for this shelxl refinement is uniquely defined
by the following loop, which should always be used as a source of
symmetry information in preference to the above space-group names.
They are only intended as comments.
;
_diffrn_oxdiff_digest_frames
;
01aa587fbc23b7ea9d615ff89e18c19fb800028947d
;
_reflns_odcompleteness_completeness 99.86
_reflns_odcompleteness_iscentric 1
_reflns_odcompleteness_theta 26.32
_olex2_refinement_description
;
1. Fixed Uiso
 At 1.2 times of:
  All C(H) groups
 At 1.5 times of:
  All C(H,H,H) groups
2.a Me refined with riding coordinates:
 C14(H14A,H14B,H14C), C15(H15A,H15B,H15C), C16(H16A,H16B,H16C)
2.b Aromatic/amide H refined with riding coordinates:
 C3(H3), C5(H5), C7(H7), C9(H9), C11(H11), C12(H12)
;
_shelx_shelxl_version_number 2014/7
_olex2_submission_special_instructions 'No special instructions were received'
_oxdiff_exptl_absorpt_empirical_details
;
Empirical correction (ABSPACK) includes:
- Absorption correction using spherical harmonics
- Frame scaling
;
_oxdiff_exptl_absorpt_empirical_full_max 1.636
_oxdiff_exptl_absorpt_empirical_full_min 0.454

loop_
_space_group_symop_operation_xyz
'x, y, z'
'-x, -y, -z'

loop_
_atom_site_label
_atom_site_type_symbol
_atom_site_fract_x
_atom_site_fract_y
_atom_site_fract_z
_atom_site_U_iso_or_equiv
_atom_site_adp_type
_atom_site_occupancy
_atom_site_site_symmetry_order
_atom_site_calc_flag
_atom_site_refinement_flags_posn
_atom_site_refinement_flags_adp
_atom_site_refinement_flags_occupancy
_atom_site_disorder_assembly
_atom_site_disorder_group
C1 C 0.9300(5) 0.7264(5) 0.3356(4) 0.0439(11) Uani 1 1 d . . . . .
C2 C 1.0378(5) 0.7433(6) 0.2236(5) 0.0501(12) Uani 1 1 d . . . . .
C3 C 1.0730(5) 0.6249(6) 0.1784(5) 0.0555(13) Uani 1 1 d . . . . .
H3 H 1.1431 0.6412 0.1036 0.067 Uiso 1 1 calc R . . . .
C4 C 1.0035(5) 0.4805(6) 0.2448(5) 0.0513(12) Uani 1 1 d . . . . .
C5 C 0.9017(5) 0.4570(5) 0.3543(4) 0.0475(11) Uani 1 1 d . . . . .
H5 H 0.8584 0.3591 0.4003 0.057 Uiso 1 1 calc R . . . .
C6 C 0.8605(5) 0.5771(5) 0.3994(4) 0.0431(10) Uani 1 1 d . . . . .
C7 C 0.7474(5) 0.5419(5) 0.5122(4) 0.0427(10) Uani 1 1 d . . . . .
H7 H 0.7200 0.4378 0.5570 0.051 Uiso 1 1 calc R . . . .
C8 C 0.5672(5) 0.5881(5) 0.6716(4) 0.0362(9) Uani 1 1 d . . . . .
C9 C 0.5545(5) 0.4388(5) 0.7717(4) 0.0425(10) Uani 1 1 d . . . . .
H9 H 0.6222 0.3645 0.7667 0.051 Uiso 1 1 calc R . . . .
C10 C 0.4422(6) 0.4005(6) 0.8780(4) 0.0487(12) Uani 1 1 d . . . . .
C11 C 0.3449(6) 0.5152(6) 0.8819(5) 0.0538(13) Uani 1 1 d . . . . .
H11 H 0.2686 0.4910 0.9527 0.065 Uiso 1 1 calc R . . . .
C12 C 0.3561(5) 0.6636(6) 0.7854(5) 0.0528(12) Uani 1 1 d . . . . .
H12 H 0.2879 0.7372 0.7910 0.063 Uiso 1 1 calc R . . . .
C13 C 0.4701(5) 0.7024(5) 0.6798(4) 0.0402(10) Uani 1 1 d . . . . .
C14 C 0.4287(7) 0.2393(6) 0.9879(5) 0.0693(16) Uani 1 1 d . . . . .
H14A H 0.3449 0.2337 1.0529 0.104 Uiso 1 1 calc R . . . .
H14B H 0.4180 0.1640 0.9483 0.104 Uiso 1 1 calc R . . . .
H14C H 0.5145 0.2184 1.0320 0.104 Uiso 1 1 calc R . . . .
C15 C 0.6084(6) 0.9207(6) 0.2701(5) 0.0614(14) Uani 1 1 d . . . . .
H15A H 0.5664 0.8239 0.2784 0.092 Uiso 1 1 calc R . . . .
H15B H 0.5358 0.9991 0.2514 0.092 Uiso 1 1 calc R . . . .
H15C H 0.6878 0.9506 0.1976 0.092 Uiso 1 1 calc R . . . .
C16 C 0.7882(6) 1.0106(6) 0.5508(5) 0.0625(15) Uani 1 1 d . . . . .
H16A H 0.7986 0.9400 0.6407 0.094 Uiso 1 1 calc R . . . .
H16B H 0.8827 1.0480 0.5017 0.094 Uiso 1 1 calc R . . . .
H16C H 0.7307 1.0965 0.5555 0.094 Uiso 1 1 calc R . . . .
Cl1 Cl 1.12848(18) 0.92016(19) 0.14228(17) 0.0847(5) Uani 1 1 d . . . . .
Cl2 Cl 1.04825(18) 0.33116(18) 0.18731(15) 0.0791(5) Uani 1 1 d . . . . .
N1 N 0.6790(4) 0.6392(4) 0.5586(3) 0.0373(8) Uani 1 1 d . . . . .
O1 O 0.4860(3) 0.8464(3) 0.5828(3) 0.0488(8) Uani 1 1 d . . . . .
O2 O 0.8996(3) 0.8396(4) 0.3769(3) 0.0546(9) Uani 1 1 d . . . . .
Sn1 Sn 0.68520(3) 0.89568(3) 0.45169(3) 0.04157(13) Uani 1 1 d . . . . .

loop_
_atom_site_aniso_label
_atom_site_aniso_U_11
_atom_site_aniso_U_22
_atom_site_aniso_U_33
_atom_site_aniso_U_23
_atom_site_aniso_U_13
_atom_site_aniso_U_12
C1 0.034(2) 0.050(3) 0.046(3) -0.017(2) -0.002(2) 0.000(2)
C2 0.033(3) 0.056(3) 0.050(3) -0.013(2) 0.010(2) -0.010(2)
C3 0.040(3) 0.073(4) 0.050(3) -0.023(3) 0.007(2) -0.003(3)
C4 0.045(3) 0.055(3) 0.052(3) -0.023(2) 0.007(2) 0.006(2)
C5 0.050(3) 0.040(3) 0.048(3) -0.013(2) -0.003(2) 0.006(2)
C6 0.038(3) 0.047(3) 0.040(2) -0.014(2) 0.001(2) 0.001(2)
C7 0.039(3) 0.040(2) 0.045(3) -0.013(2) 0.000(2) -0.002(2)
C8 0.035(2) 0.039(2) 0.033(2) -0.0124(18) 0.0020(18) -0.0094(18)
C9 0.049(3) 0.036(2) 0.040(2) -0.012(2) -0.003(2) -0.005(2)
C10 0.056(3) 0.051(3) 0.037(2) -0.015(2) 0.003(2) -0.018(2)
C11 0.054(3) 0.062(3) 0.042(3) -0.023(2) 0.019(2) -0.016(3)
C12 0.047(3) 0.051(3) 0.058(3) -0.021(2) 0.010(2) -0.006(2)
C13 0.040(3) 0.043(3) 0.036(2) -0.014(2) -0.002(2) -0.002(2)
C14 0.094(5) 0.065(4) 0.036(3) -0.007(2) 0.005(3) -0.018(3)
C15 0.082(4) 0.059(3) 0.045(3) -0.020(3) -0.016(3) 0.011(3)
C16 0.061(3) 0.054(3) 0.089(4) -0.042(3) -0.023(3) 0.004(3)
Cl1 0.0816(11) 0.0746(10) 0.0862(11) -0.0306(8) 0.0377(9) -0.0370(8)
Cl2 0.0817(11) 0.0703(10) 0.0852(10) -0.0420(8) 0.0267(9) 0.0044(8)
N1 0.034(2) 0.038(2) 0.0372(19) -0.0117(16) 0.0009(16) -0.0034(16)
O1 0.0459(19) 0.0429(18) 0.0464(18) -0.0087(15) 0.0071(15) 0.0046(15)
O2 0.0434(19) 0.050(2) 0.072(2) -0.0318(18) 0.0146(17) -0.0139(15)
Sn1 0.0440(2) 0.03734(19) 0.0393(2) -0.01135(14) 0.00071(14) -0.00592(13)

loop_
_atom_type_symbol
_atom_type_description
_atom_type_scat_dispersion_real
_atom_type_scat_dispersion_imag
_atom_type_scat_source
C C 0.0033 0.0016 'International Tables Vol C Tables 4.2.6.8 and 6.1.1.4'
H H 0.0000 0.0000 'International Tables Vol C Tables 4.2.6.8 and 6.1.1.4'
Cl Cl 0.1484 0.1585 'International Tables Vol C Tables 4.2.6.8 and 6.1.1.4'
N N 0.0061 0.0033 'International Tables Vol C Tables 4.2.6.8 and 6.1.1.4'
O O 0.0106 0.0060 'International Tables Vol C Tables 4.2.6.8 and 6.1.1.4'
Sn Sn -0.6537 1.4246 'International Tables Vol C Tables 4.2.6.8 and 6.1.1.4'

loop_
_geom_angle_atom_site_label_1
_geom_angle_atom_site_label_2
_geom_angle_atom_site_label_3
_geom_angle
_geom_angle_site_symmetry_1
_geom_angle_site_symmetry_3
_geom_angle_publ_flag
C2 C1 C6 115.4(4) . . ?
O2 C1 C2 121.5(4) . . ?
O2 C1 C6 123.0(4) . . ?
C1 C2 Cl1 118.2(4) . . ?
C3 C2 C1 122.7(4) . . ?
C3 C2 Cl1 119.1(4) . . ?
C2 C3 H3 120.1 . . ?
C2 C3 C4 119.8(4) . . ?
C4 C3 H3 120.1 . . ?
C3 C4 Cl2 119.7(4) . . ?
C5 C4 C3 119.9(4) . . ?
C5 C4 Cl2 120.4(4) . . ?
C4 C5 H5 119.3 . . ?
C4 C5 C6 121.3(4) . . ?
C6 C5 H5 119.3 . . ?
C1 C6 C7 122.4(4) . . ?
C5 C6 C1 120.8(4) . . ?
C5 C6 C7 116.8(4) . . ?
C6 C7 H7 116.4 . . ?
N1 C7 C6 127.2(4) . . ?
N1 C7 H7 116.4 . . ?
C9 C8 N1 124.9(4) . . ?
C13 C8 C9 120.6(4) . . ?
C13 C8 N1 114.5(4) . . ?
C8 C9 H9 119.7 . . ?
C10 C9 C8 120.6(4) . . ?
C10 C9 H9 119.7 . . ?
C9 C10 C11 117.7(4) . . ?
C9 C10 C14 120.9(5) . . ?
C11 C10 C14 121.4(4) . . ?
C10 C11 H11 118.6 . . ?
C12 C11 C10 122.8(4) . . ?
C12 C11 H11 118.6 . . ?
C11 C12 H12 120.3 . . ?
C11 C12 C13 119.4(5) . . ?
C13 C12 H12 120.3 . . ?
C12 C13 C8 118.8(4) . . ?
O1 C13 C8 119.4(4) . . ?
O1 C13 C12 121.7(4) . . ?
C10 C14 H14A 109.5 . . ?
C10 C14 H14B 109.5 . . ?
C10 C14 H14C 109.5 . . ?
H14A C14 H14B 109.5 . . ?
H14A C14 H14C 109.5 . . ?
H14B C14 H14C 109.5 . . ?
H15A C15 H15B 109.5 . . ?
H15A C15 H15C 109.5 . . ?
H15B C15 H15C 109.5 . . ?
Sn1 C15 H15A 109.5 . . ?
Sn1 C15 H15B 109.5 . . ?
Sn1 C15 H15C 109.5 . . ?
H16A C16 H16B 109.5 . . ?
H16A C16 H16C 109.5 . . ?
H16B C16 H16C 109.5 . . ?
Sn1 C16 H16A 109.5 . . ?
Sn1 C16 H16B 109.5 . . ?
Sn1 C16 H16C 109.5 . . ?
C7 N1 C8 121.3(3) . . ?
C7 N1 Sn1 125.1(3) . . ?
C8 N1 Sn1 112.3(3) . . ?
C13 O1 Sn1 116.1(3) . . ?
C1 O2 Sn1 126.0(3) . . ?
C15 Sn1 N1 101.91(17) . . ?
C15 Sn1 O1 99.54(18) . . ?
C15 Sn1 O2 91.03(17) . . ?
C16 Sn1 C15 144.5(2) . . ?
C16 Sn1 N1 112.69(17) . . ?
C16 Sn1 O1 96.85(17) . . ?
C16 Sn1 O2 87.61(17) . . ?
O1 Sn1 N1 75.22(12) . . ?
O1 Sn1 O2 154.17(13) . . ?
O2 Sn1 N1 79.58(12) . . ?

loop_
_geom_bond_atom_site_label_1
_geom_bond_atom_site_label_2
_geom_bond_distance
_geom_bond_site_symmetry_2
_geom_bond_publ_flag
C1 C2 1.419(6) . ?
C1 C6 1.426(6) . ?
C1 O2 1.296(5) . ?
C2 C3 1.375(6) . ?
C2 Cl1 1.727(5) . ?
C3 H3 0.9300 . ?
C3 C4 1.392(6) . ?
C4 C5 1.358(6) . ?
C4 Cl2 1.737(5) . ?
C5 H5 0.9300 . ?
C5 C6 1.398(6) . ?
C6 C7 1.433(6) . ?
C7 H7 0.9300 . ?
C7 N1 1.299(5) . ?
C8 C9 1.399(6) . ?
C8 C13 1.392(6) . ?
C8 N1 1.425(5) . ?
C9 H9 0.9300 . ?
C9 C10 1.382(6) . ?
C10 C11 1.384(7) . ?
C10 C14 1.518(6) . ?
C11 H11 0.9300 . ?
C11 C12 1.378(7) . ?
C12 H12 0.9300 . ?
C12 C13 1.388(6) . ?
C13 O1 1.352(5) . ?
C14 H14A 0.9600 . ?
C14 H14B 0.9600 . ?
C14 H14C 0.9600 . ?
C15 H15A 0.9600 . ?
C15 H15B 0.9600 . ?
C15 H15C 0.9600 . ?
C15 Sn1 2.099(5) . ?
C16 H16A 0.9600 . ?
C16 H16B 0.9600 . ?
C16 H16C 0.9600 . ?
C16 Sn1 2.093(4) . ?
N1 Sn1 2.225(3) . ?
O1 Sn1 2.114(3) . ?
O2 Sn1 2.165(3) . ?

loop_
_geom_torsion_atom_site_label_1
_geom_torsion_atom_site_label_2
_geom_torsion_atom_site_label_3
_geom_torsion_atom_site_label_4
_geom_torsion
_geom_torsion_site_symmetry_1
_geom_torsion_site_symmetry_2
_geom_torsion_site_symmetry_3
_geom_torsion_site_symmetry_4
_geom_torsion_publ_flag
C1 C2 C3 C4 -1.1(8) . . . . ?
C1 C6 C7 N1 10.7(7) . . . . ?
C2 C1 C6 C5 1.8(7) . . . . ?
C2 C1 C6 C7 -178.8(4) . . . . ?
C2 C1 O2 Sn1 142.2(4) . . . . ?
C2 C3 C4 C5 -0.3(8) . . . . ?
C2 C3 C4 Cl2 180.0(4) . . . . ?
C3 C4 C5 C6 2.5(8) . . . . ?
C4 C5 C6 C1 -3.3(7) . . . . ?
C4 C5 C6 C7 177.3(4) . . . . ?
C5 C6 C7 N1 -169.9(4) . . . . ?
C6 C1 C2 C3 0.3(7) . . . . ?
C6 C1 C2 Cl1 -179.2(3) . . . . ?
C6 C1 O2 Sn1 -38.7(6) . . . . ?
C6 C7 N1 C8 179.5(4) . . . . ?
C6 C7 N1 Sn1 13.2(6) . . . . ?
C8 C9 C10 C11 -0.6(7) . . . . ?
C8 C9 C10 C14 -179.3(4) . . . . ?
C8 C13 O1 Sn1 -13.1(5) . . . . ?
C9 C8 C13 C12 -3.1(6) . . . . ?
C9 C8 C13 O1 179.1(4) . . . . ?
C9 C8 N1 C7 24.6(6) . . . . ?
C9 C8 N1 Sn1 -167.5(3) . . . . ?
C9 C10 C11 C12 -0.2(7) . . . . ?
C10 C11 C12 C13 -0.7(8) . . . . ?
C11 C12 C13 C8 2.4(7) . . . . ?
C11 C12 C13 O1 -179.9(4) . . . . ?
C12 C13 O1 Sn1 169.1(3) . . . . ?
C13 C8 C9 C10 2.3(6) . . . . ?
C13 C8 N1 C7 -157.8(4) . . . . ?
C13 C8 N1 Sn1 10.1(4) . . . . ?
C14 C10 C11 C12 178.5(5) . . . . ?
Cl1 C2 C3 C4 178.4(4) . . . . ?
Cl2 C4 C5 C6 -177.8(4) . . . . ?
N1 C8 C9 C10 179.7(4) . . . . ?
N1 C8 C13 C12 179.2(4) . . . . ?
N1 C8 C13 O1 1.4(6) . . . . ?
O2 C1 C2 C3 179.5(5) . . . . ?
O2 C1 C2 Cl1 -0.1(7) . . . . ?
O2 C1 C6 C5 -177.3(4) . . . . ?
O2 C1 C6 C7 2.1(7) . . . . ?
